data_8100520
loop_
_publ_author_name
'V\'ictor Manriquez'
'Antonio Gald\'amez'
'D. Ruiz Le\'on'
'M. T. Garland'

_publ_section_title
;
Crystal structure of potassium antimony hexathio-diphosphate, KSbP~2~S~6~
;
_journal_issue 4
_journal_name_full 'Zeitschrift f\"ur Kristallographie - New Crystal Structures'
_journal_page_first 403
_journal_page_last 404
_journal_paper_doi 10.1524/ncrs.2003.218.4.403
_journal_volume 218
_journal_year 2003
_chemical_formula_sum 'K P2 S6 Sb'
_chemical_formula_weight 415.15
_chemical_name_common ' Potassium Antimony hexathiodiphosphate'
_space_group_IT_number 4
_symmetry_cell_setting monoclinic
_symmetry_space_group_name_Hall 'P 2yb'
_symmetry_space_group_name_H-M 'P 1 21 1'
_cell_angle_alpha 90.00
_cell_angle_beta 92.11(3)
_cell_angle_gamma 90.00
_cell_formula_units_Z 2
_cell_length_a 6.6050(13)
_cell_length_b 7.6511(15)
_cell_length_c 9.754(2)
_cell_measurement_temperature 293(2)
_cell_volume 492.60(17)
_diffrn_ambient_temperature 293(2)
_exptl_crystal_density_diffrn 2.799
_cod_depositor_comments
;
The following automatic conversions were performed:
'_symmetry_cell_setting' value 'Monoclinic' changed to 'monoclinic'
according to '/home/saulius/struct/CIF-dictionaries/cif_core.dic'
dictionary named 'cif_core.dic' version 2.4.1 from 2010-06-29.

Automatic conversion script
Id: cif_fix_enum 1527 2010-12-29 10:47:43Z saulius 
;
_cod_original_sg_symbol_H-M 'P 21'
_cod_original_formula_sum 'K Sb P2 S6 '
_cod_database_code 8100520

loop_
_symmetry_equiv_pos_as_xyz
'x, y, z'
'-x, y+1/2, -z'

loop_
_atom_site_label
_atom_site_type_symbol
_atom_site_fract_x
_atom_site_fract_y
_atom_site_fract_z
_atom_site_U_iso_or_equiv
_atom_site_adp_type
_atom_site_occupancy
_atom_site_calc_flag
_atom_site_refinement_flags
_atom_site_disorder_assembly
_atom_site_disorder_group
Sb Sb 0.81740(3) 0.76783(2) 0.98199(2) 0.02255(7) Uani 1 d . . .
K K 0.69550(13) 1.05338(14) 0.50699(9) 0.0332(2) Uani 1 d . . .
P1 P 0.69225(13) 0.34919(12) 0.82655(9) 0.01728(18) Uani 1 d . . .
P2 P 0.79569(14) 0.56782(12) 0.69610(9) 0.01875(19) Uani 1 d . . .
S1 S 0.67156(14) 0.46418(13) 1.01839(8) 0.0230(2) Uani 1 d . . .
S2 S 0.91096(14) 0.15923(13) 0.82753(10) 0.02313(19) Uani 1 d . . .
S3 S 0.42846(12) 0.26256(17) 0.74772(8) 0.02313(17) Uani 1 d . . .
S4 S 1.05469(14) 0.64376(13) 0.80623(10) 0.02364(19) Uani 1 d . . .
S5 S 0.58781(13) 0.75455(15) 0.73068(9) 0.02497(19) Uani 1 d . . .
S6 S 0.82713(15) 0.48435(15) 0.50784(10) 0.0286(2) Uani 1 d . . .

loop_
_atom_site_aniso_label
_atom_site_aniso_U_11
_atom_site_aniso_U_22
_atom_site_aniso_U_33
_atom_site_aniso_U_23
_atom_site_aniso_U_13
_atom_site_aniso_U_12
Sb 0.02470(12) 0.01932(11) 0.02354(12) -0.00237(12) -0.00049(9) -0.00140(12)
K 0.0300(5) 0.0380(5) 0.0314(5) -0.0003(4) -0.0020(4) -0.0002(4)
P1 0.0176(5) 0.0174(4) 0.0167(4) 0.0009(4) -0.0007(3) -0.0019(4)
P2 0.0191(4) 0.0199(4) 0.0172(4) 0.0016(4) -0.0001(3) -0.0019(4)
S1 0.0297(5) 0.0219(4) 0.0174(5) -0.0019(4) 0.0032(4) -0.0062(4)
S2 0.0230(5) 0.0213(4) 0.0247(5) -0.0015(4) -0.0038(4) 0.0034(4)
S3 0.0194(4) 0.0263(4) 0.0233(4) 0.0011(5) -0.0035(3) -0.0057(5)
S4 0.0180(4) 0.0297(4) 0.0232(5) -0.0025(4) 0.0002(4) -0.0036(4)
S5 0.0251(4) 0.0226(4) 0.0268(4) -0.0007(5) -0.0041(3) 0.0045(5)
S6 0.0308(6) 0.0367(6) 0.0184(5) -0.0030(4) 0.0023(4) -0.0037(5)

loop_
_geom_bond_atom_site_label_1
_geom_bond_atom_site_label_2
_geom_bond_distance
_geom_bond_site_symmetry_2
_geom_bond_publ_flag
Sb S4 2.5484(12) . ?
Sb S5 2.8364(12) . ?
Sb S1 2.5450(11) . ?
Sb S2 2.6676(12) 2_757 ?
K S6 3.2054(16) 2_756 ?
K S5 3.2571(15) . ?
K S5 3.3055(16) 2_656 ?
K S3 3.4124(15) 2_656 ?
K S3 3.3899(15) 1_565 ?
K S6 3.4100(16) 1_565 ?
K S6 3.4899(16) 2_656 ?
K S2 3.4827(16) 1_565 ?
K S4 3.5926(16) 2_756 ?
K P2 3.7402(17) 2_656 ?
K K 4.6149(12) 2_646 ?
K K 4.6149(12) 2_656 ?
P1 S3 1.9918(13) . ?
P1 S1 2.0768(13) . ?
P1 S2 2.0490(13) . ?
P1 P2 2.2244(13) . ?
P2 S6 1.9625(14) . ?
P2 S4 2.0695(14) . ?
P2 S5 2.0185(14) . ?
P2 K 3.7402(17) 2_646 ?
S2 Sb 2.6676(12) 2_747 ?
S2 K 3.4827(16) 1_545 ?
S3 K 3.4124(15) 2_646 ?
S3 K 3.3899(15) 1_545 ?
S4 K 3.5926(16) 2_746 ?
S5 K 3.3055(16) 2_646 ?
S6 K 3.2054(16) 2_746 ?
S6 K 3.4100(16) 1_545 ?
S6 K 3.4899(16) 2_646 ?
